data_7110749
loop_
_publ_author_name
'Selkti, Mohamed'
'Tomas, Alain'
'Coleman, Anthony W.'
'Douteau-Gu\'evel, Nathalie'
'Nicolis, Ioannis'
'Villain, Fran\,coise'
'de Rango, Colette'

_publ_section_title
;
 The first example of a substrate spanning the calix[4]arene bilayer: the
 solid state complex of p-sulfonatocalix[4]arene with l-lysine
;
_journal_issue 2
_journal_name_full 'Chemical Communications'
_journal_page_first 161
_journal_paper_doi 10.1039/a906546f
_journal_year 2000
_chemical_formula_sum 'C80 H139 N8 O57.5 S8'
_chemical_formula_weight 2389.47
_chemical_name_common 'sulphonatocalix-4-arene:l-lysine complex'
_chemical_name_systematic
;
 ?
;
_space_group_IT_number 1
_symmetry_cell_setting triclinic
_symmetry_space_group_name_Hall 'P 1'
_symmetry_space_group_name_H-M 'P 1'
_atom_sites_solution_hydrogens geom
_atom_sites_solution_primary direct
_atom_sites_solution_secondary difmap
_audit_creation_method SHELXL-97
_cell_angle_alpha 111.020(10)
_cell_angle_beta 100.02(2)
_cell_angle_gamma 99.02(2)
_cell_formula_units_Z 1
_cell_length_a 13.599(4)
_cell_length_b 14.369(2)
_cell_length_c 15.169(3)
_cell_measurement_reflns_used 25
_cell_measurement_temperature 291(2)
_cell_measurement_theta_max 11
_cell_measurement_theta_min 4
_cell_volume 2646.0(11)
_computing_cell_refinement 'SDP (Frenz, 1983)'
_computing_data_collection 'SDP (Frenz, 1983)'
_computing_data_reduction 'SDP (Frenz, 1983)'
_computing_structure_refinement 'SHELXL-97 (Sheldrick, 1997)'
_computing_structure_solution 'SHELXS-86 (Sheldrick, 1990)'
_diffrn_ambient_temperature 291(2)
_diffrn_measured_fraction_theta_full .000
_diffrn_measured_fraction_theta_max .996
_diffrn_measurement_device_type 'CAD-4 Nonius'
_diffrn_measurement_method \w-2\q
_diffrn_radiation_monochromator graphite
_diffrn_radiation_source 'fine-focus sealed tube'
_diffrn_radiation_type MoK\a
_diffrn_radiation_wavelength 0.71073
_diffrn_reflns_av_R_equivalents 0.0514
_diffrn_reflns_av_sigmaI/netI 0.0258
_diffrn_reflns_limit_h_max 14
_diffrn_reflns_limit_h_min -14
_diffrn_reflns_limit_k_max 14
_diffrn_reflns_limit_k_min -15
_diffrn_reflns_limit_l_max 16
_diffrn_reflns_limit_l_min 0
_diffrn_reflns_number 8027
_diffrn_reflns_theta_full .50
_diffrn_reflns_theta_max 23.03
_diffrn_reflns_theta_min 2.29
_diffrn_standards_decay_% 0
_diffrn_standards_interval_time 60
_diffrn_standards_number 3
_exptl_absorpt_coefficient_mu 0.275
_exptl_absorpt_correction_T_max 0.8746
_exptl_absorpt_correction_T_min 0.7896
_exptl_absorpt_correction_type \Y-scan
_exptl_absorpt_process_details
;
 'North et al. Acta Crystallogr. 1968 A24 351'
;
_exptl_crystal_colour colorless
_exptl_crystal_density_diffrn 1.500
_exptl_crystal_density_method 'not measured'
_exptl_crystal_description parallelepiped
_exptl_crystal_F_000 1263
_exptl_crystal_size_max 0.90
_exptl_crystal_size_mid 0.60
_exptl_crystal_size_min 0.50
_refine_diff_density_max .800
_refine_diff_density_min -.639
_refine_diff_density_rms .107
_refine_ls_abs_structure_details 'Flack H D (1983), Acta Cryst. A39, 876-881'
_refine_ls_abs_structure_Flack 0.02(15)
_refine_ls_extinction_method none
_refine_ls_goodness_of_fit_ref 1.047
_refine_ls_hydrogen_treatment mixed
_refine_ls_matrix_type fullcycle
_refine_ls_number_parameters 1276
_refine_ls_number_reflns 7673
_refine_ls_number_restraints 110
_refine_ls_restrained_S_all 1.044
_refine_ls_R_factor_all 0.1003
_refine_ls_R_factor_gt 0.0863
_refine_ls_shift/su_max 0.029
_refine_ls_shift/su_mean 0.005
_refine_ls_structure_factor_coef Fsqd
_refine_ls_weighting_details 'w=1/[\s^2^(Fo^2^)+(0.1932P)^2^+3.7275P] where P=(Fo^2^+2Fc^2^)/3'
_refine_ls_weighting_scheme calc
_refine_ls_wR_factor_gt 0.2356
_refine_ls_wR_factor_ref 0.2553
_reflns_number_gt 6530
_reflns_number_total 7673
_reflns_threshold_expression >2sigma(I)
_cod_data_source_file a906546fsup1.cif
_cod_data_source_block SO3calix[4]arene/lysine
_cod_depositor_comments
;
The following automatic conversions were performed:

'_refine_ls_weighting_scheme' value 'calc
w=1/[\s^2^(Fo^2^)+(0.1932P)^2^+3.7275P] where P=(Fo^2^+2Fc^2^)/3' was
changed to 'calc'. New tag '_refine_ls_weighting_details' was
created. The value of the new tag was set to
'w=1/[\s^2^(Fo^2^)+(0.1932P)^2^+3.7275P] where P=(Fo^2^+2Fc^2^)/3'.

Automatic conversion script
Id: cif_fix_values 3143 2015-03-26 13:38:13Z robertas 
;
_cod_original_cell_volume 2646.0(10)
_cod_original_sg_symbol_H-M P1
_cod_database_code 7110749

loop_
_symmetry_equiv_pos_as_xyz
'x, y, z'

loop_
_atom_site_label
_atom_site_type_symbol
_atom_site_fract_x
_atom_site_fract_y
_atom_site_fract_z
_atom_site_U_iso_or_equiv
_atom_site_adp_type
_atom_site_occupancy
_atom_site_calc_flag
_atom_site_refinement_flags
OW2 O 0.3509(3) 0.6158(4) 0.7217(4) 0.0770(17) Uani 1 d .
OW4 O 0.1604(6) 0.5239(5) 0.8940(4) 0.104(2) Uani 1 d .
OW6 O 0.3780(6) 0.3899(6) 0.9121(7) 0.144(4) Uani 1 d .
OW7 O 0.2704(6) 0.4284(6) 0.7435(8) 0.148(3) Uani 1 d .
OW8 O 0.5836(5) 0.8553(5) 0.7405(4) 0.093(2) Uani 1 d .
OW9 O 0.3641(8) 0.8464(8) 0.7649(8) 0.164(4) Uiso 1 d .
OW10 O 1.1471(8) 0.0897(8) 0.6986(8) 0.159(3) Uiso 1 d .
OW11 O 0.0759(10) 0.0322(10) 0.2140(10) 0.196(5) Uiso 1 d .
OW12 O 0.1799(9) 0.2148(9) 0.5724(9) 0.180(4) Uiso 1 d .
OW13 O 0.3996(9) 0.8529(9) 0.9606(9) 0.182(4) Uiso 1 d .
OW14 O 0.2701(12) 0.9535(12) 0.1280(12) 0.181(6) Uiso 0.75 d P
OW15 O 0.1986(10) 0.1452(9) 0.3765(9) 0.192(5) Uiso 1 d .
OW17 O 0.1460(10) 0.1900(9) 0.1585(10) 0.121(4) Uiso 0.60 d P
OW18 O 0.2565(16) -0.0047(15) 0.9548(15) 0.190(8) Uiso 0.60 d P
OW20 O 0.734(2) 0.849(2) 1.099(2) 0.175(10) Uiso 0.40 d P
S1B S 0.40704(12) 0.36322(12) 1.16906(12) 0.0554(5) Uani 1 d .
O21B O 0.3860(7) 0.2616(4) 1.1666(5) 0.120(3) Uani 1 d .
O31B O 0.5092(4) 0.3895(5) 1.1550(4) 0.097(2) Uani 1 d .
O41B O 0.3266(5) 0.3740(7) 1.1011(5) 0.134(3) Uani 1 d .
S2B S -0.10122(10) 0.27877(10) 1.25129(10) 0.0388(4) Uani 1 d D
O22B O -0.0680(3) 0.1910(3) 1.2544(4) 0.0668(15) Uani 1 d D
O32B O -0.2018(3) 0.2840(4) 1.2703(4) 0.0744(18) Uani 1 d .
O42B O -0.0987(4) 0.2882(4) 1.1597(3) 0.0680(15) Uani 1 d .
S3B S 0.00200(11) 0.75449(11) 1.15436(10) 0.0482(4) Uani 1 d .
O23B O -0.0800(4) 0.8043(4) 1.1605(4) 0.0922(17) Uani 1 d .
O33B O -0.0387(5) 0.6473(4) 1.1067(3) 0.0828(18) Uani 1 d .
O43B O 0.0803(4) 0.7874(4) 1.1109(3) 0.0676(14) Uani 1 d .
O24B O 0.6670(3) 1.0158(4) 1.3147(4) 0.104(2) Uani 1 d D
S4B S 0.58252(15) 0.93054(16) 1.25617(14) 0.0809(6) Uani 1 d GD
O34B O 0.6049(7) 0.8390(4) 1.1931(6) 0.097(3) Uiso 0.60 d PG
O44B O 0.5089(6) 0.9585(7) 1.1961(6) 0.108(3) Uiso 0.60 d PG
O3B4 O 0.5391(7) 0.8657(6) 1.1550(2) 0.093(4) Uiso 0.40 d PG
O4B4 O 0.5144(6) 0.9975(6) 1.2537(7) 0.151(8) Uiso 0.40 d PG
O11B O 0.4264(3) 0.6463(3) 1.5675(3) 0.0519(12) Uani 1 d .
O12B O 0.2119(3) 0.6364(3) 1.5419(3) 0.0519(12) Uani 1 d .
O13B O 0.1991(3) 0.8314(3) 1.5598(3) 0.0523(12) Uani 1 d .
O14B O 0.3938(3) 0.8155(3) 1.5341(3) 0.0540(12) Uani 1 d .
C11B C 0.4154(3) 0.5797(3) 1.4753(4) 0.0452(16) Uani 1 d D
C21B C 0.4809(3) 0.6092(3) 1.4240(3) 0.0442(16) Uani 1 d D
C31B C 0.4754(4) 0.5448(4) 1.3294(3) 0.0476(16) Uani 1 d D
H31B H 0.5152 0.5664 1.2931 0.057 Uiso 1 calc R
C41B C 0.4100(3) 0.4477(4) 1.2891(4) 0.0517(17) Uani 1 d D
C51B C 0.3423(3) 0.4202(4) 1.3389(3) 0.0395(15) Uani 1 d D
H51B H 0.2940 0.3577 1.3085 0.047 Uiso 1 calc R
C61B C 0.3453(3) 0.4841(3) 1.4326(3) 0.0400(15) Uani 1 d D
C71B C 0.2680(3) 0.4484(4) 1.4811(3) 0.0417(15) Uani 1 d D
H71B H 0.2912 0.4873 1.5510 0.050 Uiso 1 calc R
H7B1 H 0.2640 0.3767 1.4685 0.050 Uiso 1 calc R
C12B C 0.1361(3) 0.5558(3) 1.4736(3) 0.0333(13) Uani 1 d D
C22B C 0.1617(3) 0.4613(3) 1.4448(3) 0.0342(13) Uani 1 d D
C32B C 0.0853(3) 0.3763(3) 1.3788(3) 0.0327(13) Uani 1 d D
H32B H 0.0985 0.3113 1.3602 0.039 Uiso 1 calc R
C42B C -0.0102(3) 0.3875(3) 1.3403(3) 0.0344(13) Uani 1 d D
C52B C -0.0317(3) 0.4829(3) 1.3681(3) 0.0344(13) Uani 1 d D
H52B H -0.0960 0.4894 1.3417 0.041 Uiso 1 calc R
C62B C 0.0416(3) 0.5693(3) 1.4349(3) 0.0346(13) Uani 1 d D
C72B C 0.0172(4) 0.6742(3) 1.4659(3) 0.0391(14) Uani 1 d D
H72B H 0.0416 0.7101 1.5362 0.047 Uiso 1 calc R
H7B2 H -0.0567 0.6657 1.4488 0.047 Uiso 1 calc R
C13B C 0.1580(3) 0.8145(3) 1.4640(3) 0.0389(14) Uani 1 d D
C23B C 0.0671(3) 0.7387(3) 1.4170(3) 0.0338(13) Uani 1 d D
C33B C 0.0195(3) 0.7225(3) 1.3227(3) 0.0351(14) Uani 1 d D
H33B H -0.0436 0.6754 1.2915 0.042 Uiso 1 calc R
C43B C 0.0649(3) 0.7757(3) 1.2741(3) 0.0339(14) Uani 1 d D
C53B C 0.1572(3) 0.8486(4) 1.3223(3) 0.0403(14) Uani 1 d D
H53B H 0.1871 0.8847 1.2898 0.048 Uiso 1 calc R
C63B C 0.2058(3) 0.8689(3) 1.4175(3) 0.0426(16) Uani 1 d D
C73B C 0.3103(3) 0.9468(4) 1.4665(4) 0.0499(18) Uani 1 d D
H73B H 0.3076 1.0072 1.4524 0.060 Uiso 1 calc R
H7B3 H 0.3232 0.9680 1.5366 0.060 Uiso 1 calc R
C14B C 0.4370(3) 0.8365(3) 1.4671(3) 0.0485(17) Uani 1 d D
C24B C 0.3986(3) 0.9038(3) 1.4325(3) 0.0468(16) Uani 1 d D
C34B C 0.4437(3) 0.9307(4) 1.3667(3) 0.061(2) Uani 1 d D
H34B H 0.4207 0.9775 1.3437 0.073 Uiso 1 calc R
C44B C 0.5221(3) 0.8887(4) 1.3352(4) 0.067(2) Uani 1 d D
C54B C 0.5571(4) 0.8180(3) 1.3660(3) 0.0549(19) Uani 1 d D
H54B H 0.6073 0.7874 1.3416 0.066 Uiso 1 calc R
C64B C 0.5156(3) 0.7936(3) 1.4344(3) 0.0498(17) Uani 1 d D
C74B C 0.5531(4) 0.7156(3) 1.4701(4) 0.0540(19) Uani 1 d D
H74B H 0.6195 0.7099 1.4565 0.065 Uiso 1 calc R
H7B4 H 0.5628 0.7412 1.5402 0.065 Uiso 1 calc R
OW1 O 0.6651(4) 0.4161(4) 0.3170(3) 0.0731(16) Uani 1 d .
OW3 O 0.7502(4) 0.6373(5) 0.3374(4) 0.0873(19) Uani 1 d .
OW5 O 0.7240(4) 0.6806(4) 1.1598(5) 0.0906(19) Uani 1 d .
OW16 O 0.3877(11) 0.1533(10) 0.2932(11) 0.162(5) Uiso 0.75 d P
OW19 O 0.177(2) 0.1761(19) 1.0159(19) 0.157(8) Uiso 0.40 d P
S1A S 0.60796(10) 0.65510(11) 0.85981(10) 0.0456(4) Uani 1 d .
O21A O 0.7165(3) 0.7003(4) 0.9082(4) 0.0704(17) Uani 1 d .
O31A O 0.5522(3) 0.7316(3) 0.8519(3) 0.0595(14) Uani 1 d .
O41A O 0.5591(3) 0.5922(3) 0.9034(3) 0.0592(13) Uani 1 d .
S2A S 1.10776(11) 0.72887(12) 0.78817(11) 0.0505(4) Uani 1 d D
O22A O 1.0688(4) 0.7464(4) 0.8721(3) 0.0709(16) Uani 1 d .
O32A O 1.2033(4) 0.6963(4) 0.8038(4) 0.0837(19) Uani 1 d .
O42A O 1.1145(4) 0.8124(3) 0.7586(4) 0.0857(17) Uani 1 d D
O23A O 1.0259(7) 0.3732(4) 0.9304(4) 0.123(3) Uani 1 d D
S3A S 0.98794(17) 0.26529(13) 0.87317(13) 0.0712(6) Uani 1 d GD
O3A3 O 0.9090(6) 0.2669(9) 0.9258(7) 0.152(8) Uiso 0.40 d PG
O4A3 O 1.0061(9) 0.1662(4) 0.8620(9) 0.108(5) Uiso 0.40 d PG
O33A O 0.9258(7) 0.2054(8) 0.9104(9) 0.138(5) Uiso 0.60 d PG
O43A O 1.0763(6) 0.2216(8) 0.8651(8) 0.118(4) Uiso 0.60 d PG
O24A O 0.3372(4) 0.0225(4) 0.7210(4) 0.0922(19) Uani 1 d D
S4A S 0.42366(15) 0.10410(15) 0.77647(13) 0.0784(6) Uani 1 d GD
O3A4 O 0.3608(5) 0.1760(5) 0.8082(6) 0.083(4) Uiso 0.40 d PG
O4A4 O 0.4994(5) 0.1256(6) 0.8645(3) 0.066(3) Uiso 0.40 d PG
O34A O 0.4222(6) 0.1937(4) 0.8573(4) 0.089(3) Uiso 0.60 d PG
O44A O 0.4945(5) 0.0522(6) 0.8115(6) 0.100(3) Uiso 0.60 d PG
O11A O 0.5758(3) 0.3799(3) 0.4558(3) 0.0489(11) Uani 1 d .
O12A O 0.7916(3) 0.3833(3) 0.4864(3) 0.0513(12) Uani 1 d .
O13A O 0.8028(3) 0.1867(3) 0.4668(3) 0.0553(12) Uani 1 d .
O14A O 0.6057(4) 0.2081(3) 0.4907(3) 0.0657(14) Uani 1 d .
C11A C 0.5896(3) 0.4462(3) 0.5506(3) 0.0354(14) Uani 1 d D
C21A C 0.5233(3) 0.4153(3) 0.6003(3) 0.0415(15) Uani 1 d D
C31A C 0.5288(4) 0.4798(3) 0.6948(3) 0.0409(14) Uani 1 d D
H31A H 0.4832 0.4604 0.7278 0.049 Uiso 1 calc R
C41A C 0.6009(3) 0.5728(3) 0.7411(3) 0.0391(15) Uani 1 d D
C51A C 0.6672(3) 0.6013(4) 0.6901(3) 0.0389(14) Uani 1 d D
H51A H 0.7149 0.6643 0.7205 0.047 Uiso 1 calc R
C61A C 0.6642(3) 0.5385(3) 0.5948(3) 0.0360(13) Uani 1 d D
C71A C 0.7432(3) 0.5731(3) 0.5461(3) 0.0365(13) Uani 1 d D
H71A H 0.7489 0.6450 0.5584 0.044 Uiso 1 calc R
H7A1 H 0.7206 0.5339 0.4761 0.044 Uiso 1 calc R
C12A C 0.8685(3) 0.4604(3) 0.5537(4) 0.0407(14) Uani 1 d D
C22A C 0.8492(3) 0.5576(3) 0.5852(3) 0.0369(13) Uani 1 d D
C32A C 0.9235(3) 0.6410(4) 0.6575(3) 0.0412(15) Uani 1 d D
H32A H 0.9108 0.7061 0.6810 0.049 Uiso 1 calc R
C42A C 1.0165(3) 0.6237(3) 0.6932(4) 0.0425(15) Uani 1 d D
C52A C 1.0378(3) 0.5279(3) 0.6601(3) 0.0399(14) Uani 1 d D
H52A H 1.1018 0.5194 0.6847 0.048 Uiso 1 calc R
C62A C 0.9636(3) 0.4448(3) 0.5903(3) 0.0449(15) Uani 1 d D
C72A C 0.9850(4) 0.3392(3) 0.5607(4) 0.0484(16) Uani 1 d D
H72A H 1.0586 0.3460 0.5780 0.058 Uiso 1 calc R
H7A2 H 0.9605 0.3029 0.4905 0.058 Uiso 1 calc R
C13A C 0.8392(4) 0.2063(3) 0.5633(3) 0.0469(16) Uani 1 d D
C23A C 0.9333(3) 0.2773(3) 0.6097(3) 0.0484(15) Uani 1 d D
C33A C 0.9783(4) 0.2968(4) 0.7055(3) 0.0547(18) Uani 1 d D
H33A H 1.0412 0.3441 0.7377 0.066 Uiso 1 calc R
C43A C 0.9287(4) 0.2450(4) 0.7528(4) 0.065(2) Uani 1 d D
C53A C 0.8342(4) 0.1761(4) 0.7073(3) 0.0551(19) Uani 1 d D
H53A H 0.8012 0.1437 0.7410 0.066 Uiso 1 calc R
C63A C 0.7889(4) 0.1555(3) 0.6105(3) 0.0451(16) Uani 1 d D
C73A C 0.6858(3) 0.0762(4) 0.5603(5) 0.061(2) Uani 1 d D
H73A H 0.6729 0.0550 0.4902 0.073 Uiso 1 calc R
H7A3 H 0.6879 0.0161 0.5750 0.073 Uiso 1 calc R
C14A C 0.5609(3) 0.1895(3) 0.5589(4) 0.0482(17) Uani 1 d D
C24A C 0.6000(3) 0.1231(3) 0.5961(3) 0.0567(19) Uani 1 d D
C34A C 0.5571(4) 0.0988(4) 0.6639(4) 0.062(2) Uani 1 d D
H34A H 0.5823 0.0550 0.6897 0.074 Uiso 1 calc R
C44A C 0.4762(4) 0.1401(3) 0.6936(4) 0.059(2) Uani 1 d D
C54A C 0.4416(4) 0.2096(3) 0.6587(3) 0.0517(18) Uani 1 d D
H54A H 0.3894 0.2388 0.6805 0.062 Uiso 1 calc R
C64A C 0.4845(3) 0.2356(3) 0.5917(3) 0.0481(17) Uani 1 d D
C74A C 0.4457(4) 0.3122(3) 0.5550(4) 0.0474(17) Uani 1 d D
H74A H 0.4336 0.2857 0.4846 0.057 Uiso 1 calc R
H7A4 H 0.3810 0.3209 0.5714 0.057 Uiso 1 calc R
NZ_1 N 0.8762(4) 0.0030(4) 0.2779(3) 0.0605(16) Uani 1 d D
HZ1_1 H 0.8960 -0.0418 0.2307 0.073 Uiso 1 calc R
HZ2_1 H 0.8852 0.0631 0.2722 0.073 Uiso 1 calc R
HZ3_1 H 0.8101 -0.0202 0.2733 0.073 Uiso 1 calc R
CE_1 C 0.9389(6) 0.0164(5) 0.3748(4) 0.117(4) Uani 1 d D
H1E_1 H 0.9487 0.0863 0.4213 0.141 Uiso 1 calc R
H2E_1 H 1.0060 0.0040 0.3689 0.141 Uiso 1 calc R
CD_1 C 0.8845(6) -0.0584(5) 0.4108(4) 0.091(3) Uani 1 d D
HD1_1 H 0.8139 -0.0526 0.4076 0.109 Uiso 1 calc R
HD2_1 H 0.8833 -0.1280 0.3689 0.109 Uiso 1 calc R
CG_1 C 0.9386(6) -0.0364(5) 0.5146(4) 0.101(4) Uani 1 d D
H1G_1 H 0.9486 0.0360 0.5546 0.121 Uiso 1 calc R
H2G_1 H 1.0057 -0.0515 0.5162 0.121 Uiso 1 calc R
CB_1 C 0.8768(6) -0.1003(6) 0.5567(4) 0.106(3) Uani 1 d D
HB1_1 H 0.8894 -0.1685 0.5343 0.127 Uiso 1 calc R
HB2_1 H 0.8041 -0.1070 0.5321 0.127 Uiso 1 calc R
CA_1 C 0.9037(4) -0.0534(5) 0.6686(4) 0.090(3) Uani 1 d D
HA_1 H 0.9023 0.0192 0.6887 0.108 Uiso 1 calc R
N_1 N 1.0102(5) -0.0562(7) 0.7103(7) 0.139(4) Uani 1 d D
HN1_1 H 1.0274 -0.0201 0.7745 0.167 Uiso 1 calc R
HN2_1 H 1.0537 -0.0293 0.6834 0.167 Uiso 1 calc R
HN3_1 H 1.0133 -0.1210 0.6980 0.167 Uiso 1 calc R
C_1 C 0.8185(4) -0.1030(3) 0.7017(4) 0.121(3) Uani 1 d D
O_1 O 0.7360(4) -0.0800(5) 0.6883(5) 0.114(2) Uani 1 d D
OB_1 O 0.8430(5) -0.1560(4) 0.7511(5) 0.143(3) Uani 1 d D
NZ_2 N 0.4609(5) 0.0902(11) 1.0260(11) 0.242(8) Uiso 1 d D
HZ1_2 H 0.4536 0.0699 0.9619 0.290 Uiso 1 calc R
HZ2_2 H 0.4522 0.1538 1.0504 0.290 Uiso 1 calc R
HZ3_2 H 0.4141 0.0482 1.0374 0.290 Uiso 1 calc R
CE_2 C 0.5655(5) 0.0882(9) 1.0729(7) 0.178(7) Uiso 1 d D
H1E_2 H 0.5600 0.0604 1.1219 0.213 Uiso 1 calc R
H2E_2 H 0.6066 0.1582 1.1062 0.213 Uiso 1 calc R
CD_2 C 0.6221(4) 0.0258(10) 1.0035(8) 0.162(6) Uiso 1 d D
HD1_2 H 0.5981 -0.0455 0.9928 0.194 Uiso 1 calc R
HD2_2 H 0.6000 0.0309 0.9414 0.194 Uiso 1 calc R
CG_2 C 0.7385(4) 0.0506(8) 1.0299(10) 0.199(8) Uiso 1 d D
H1G_2 H 0.7627 0.0587 1.0969 0.239 Uiso 1 calc R
H2G_2 H 0.7640 0.1156 1.0262 0.239 Uiso 1 calc R
CB_2 C 0.7832(5) -0.0303(10) 0.9651(10) 0.237(10) Uiso 1 d D
HB1_2 H 0.7725 -0.0310 0.8999 0.284 Uiso 1 calc R
HB2_2 H 0.7535 -0.0981 0.9610 0.284 Uiso 1 calc R
CA_2 C 0.8964(4) 0.0053(5) 1.0179(7) 0.173(6) Uiso 1 d D
HA1_2 H 0.9045 0.0050 1.0832 0.207 Uiso 1 calc R
N_2 N 0.9586(9) 0.1041(6) 1.0249(9) 0.179(5) Uiso 1 d D
HN1_2 H 1.0227 0.0987 1.0235 0.215 Uiso 1 calc R
HN2_2 H 0.9593 0.1544 1.0805 0.215 Uiso 1 calc R
HN3_2 H 0.9310 0.1182 0.9749 0.215 Uiso 1 calc R
C_2 C 0.9701(6) -0.0514(4) 0.9676(5) 0.257(12) Uiso 1 d D
O_2 O 0.9433(13) -0.1435(5) 0.9503(11) 0.243(7) Uiso 1 d D
OB_2 O 1.0131(9) -0.0262(10) 0.9073(7) 0.250(7) Uiso 1 d D
NZ_3 N 0.8985(4) 0.6238(4) 0.9014(4) 0.0431(18) Uani 0.75 d PD
CE_3 C 0.8823(4) 0.5172(4) 0.8310(4) 0.067(2) Uani 1 d D
CD_3 C 0.7831(4) 0.4479(4) 0.8229(3) 0.0466(16) Uani 1 d D
HD1_3 H 0.7851 0.3775 0.7865 0.056 Uiso 1 calc R
HD2_3 H 0.7273 0.4631 0.7853 0.056 Uiso 1 calc R
CG_3 C 0.7587(4) 0.4553(4) 0.9190(3) 0.0557(19) Uani 1 d D
H1G_3 H 0.8154 0.4435 0.9588 0.067 Uiso 1 calc R
H2G_3 H 0.7509 0.5238 0.9540 0.067 Uiso 1 calc R
CB_3 C 0.6605(4) 0.3772(4) 0.9025(3) 0.0519(17) Uani 1 d D
HB1_3 H 0.6061 0.3844 0.8566 0.062 Uiso 1 calc R
HB2_3 H 0.6713 0.3088 0.8729 0.062 Uiso 1 calc R
CA_3 C 0.6255(3) 0.3871(3) 0.9942(3) 0.0489(17) Uani 1 d D
HA_3 H 0.5669 0.3296 0.9782 0.059 Uiso 1 calc R
N_3 N 0.5946(4) 0.4842(3) 1.0374(4) 0.0584(16) Uani 1 d D
HN1_3 H 0.5446 0.4743 1.0663 0.070 Uiso 1 calc R
HN2_3 H 0.5720 0.5052 0.9907 0.070 Uiso 1 calc R
HN3_3 H 0.6484 0.5318 1.0812 0.070 Uiso 1 calc R
C_3 C 0.7119(4) 0.3834(3) 1.0698(3) 0.0565(19) Uani 1 d D
O_3 O 0.7611(4) 0.4586(3) 1.1412(3) 0.0712(16) Uani 1 d D
OB_3 O 0.7290(5) 0.2928(3) 1.0474(4) 0.090(2) Uani 1 d D
NZ2_3 N 0.9701(9) 0.568(2) 0.9184(9) 0.096(9) Uiso 0.25 d PD
NZ_4 N 0.0157(4) 0.4547(6) 1.1257(5) 0.069(2) Uani 0.75 d PD
CE_4 C 0.1163(4) 0.4552(4) 1.1820(5) 0.118(3) Uani 1 d D
CD_4 C 0.1927(5) 0.5585(4) 1.2167(3) 0.068(2) Uani 1 d D
HD1_4 H 0.1642 0.6119 1.2562 0.082 Uiso 1 calc R
HD2_4 H 0.2554 0.5576 1.2579 0.082 Uiso 1 calc R
CG_4 C 0.2191(4) 0.5850(4) 1.1337(3) 0.0504(18) Uani 1 d D
H1G_4 H 0.2484 0.5326 1.0941 0.061 Uiso 1 calc R
H2G_4 H 0.1572 0.5873 1.0926 0.061 Uiso 1 calc R
CB_4 C 0.2952(4) 0.6880(4) 1.1748(4) 0.060(2) Uani 1 d D
HB1_4 H 0.3542 0.6857 1.2196 0.071 Uiso 1 calc R
HB2_4 H 0.2636 0.7396 1.2123 0.071 Uiso 1 calc R
CA_4 C 0.3335(3) 0.7223(4) 1.0999(3) 0.061(2) Uani 1 d D
HA_4 H 0.3725 0.7938 1.1352 0.073 Uiso 1 calc R
N_4 N 0.2472(4) 0.7212(4) 1.0234(4) 0.0680(18) Uani 1 d D
HN1_4 H 0.2716 0.7560 0.9906 0.082 Uiso 1 calc R
HN2_4 H 0.2013 0.7503 1.0515 0.082 Uiso 1 calc R
HN3_4 H 0.2171 0.6567 0.9825 0.082 Uiso 1 calc R
C_4 C 0.4059(3) 0.6624(4) 1.0535(3) 0.061(2) Uani 1 d D
O_4 O 0.4577(4) 0.6211(4) 1.0947(4) 0.0842(18) Uani 1 d D
OB_4 O 0.4052(4) 0.6593(5) 0.9681(3) 0.0957(19) Uani 1 d D
NZ2_4 N 0.105(2) 0.3545(8) 1.1023(12) 0.108(10) Uiso 0.25 d PD

loop_
_atom_site_aniso_label
_atom_site_aniso_U_11
_atom_site_aniso_U_22
_atom_site_aniso_U_33
_atom_site_aniso_U_23
_atom_site_aniso_U_13
_atom_site_aniso_U_12
OW2 0.052(2) 0.106(3) 0.062(3) 0.017(2) 0.005(2) 0.037(2)
OW4 0.113(5) 0.108(4) 0.066(3) 0.032(3) 0.004(3) -0.009(4)
OW6 0.092(5) 0.141(5) 0.161(7) 0.053(5) -0.028(5) 0.004(4)
OW7 0.074(4) 0.160(5) 0.234(7) 0.106(5) 0.040(4) 0.029(4)
OW8 0.092(4) 0.096(3) 0.092(3) 0.037(3) 0.023(3) 0.026(3)
S1B 0.0399(7) 0.0609(8) 0.0568(8) 0.0181(6) 0.0086(6) 0.0042(6)
O21B 0.198(6) 0.078(3) 0.102(4) 0.040(3) 0.076(4) 0.031(4)
O31B 0.078(3) 0.119(4) 0.082(3) 0.028(3) 0.035(3) -0.003(3)
O41B 0.082(4) 0.170(6) 0.085(4) -0.003(4) -0.033(3) 0.046(4)
S2B 0.0294(6) 0.0401(6) 0.0401(6) 0.0143(5) 0.0010(5) 0.0018(5)
O22B 0.051(2) 0.0421(19) 0.086(3) 0.0225(19) -0.016(2) -0.0050(18)
O32B 0.031(2) 0.068(3) 0.097(3) 0.009(3) 0.014(2) -0.004(2)
O42B 0.062(3) 0.075(2) 0.054(2) 0.0279(19) 0.000(2) -0.011(2)
S3B 0.0417(7) 0.0642(7) 0.0348(6) 0.0210(5) 0.0011(5) 0.0083(6)
O23B 0.084(3) 0.150(3) 0.066(3) 0.051(2) 0.013(2) 0.082(2)
O33B 0.095(4) 0.086(3) 0.044(2) 0.024(2) -0.007(2) -0.013(3)
O43B 0.062(3) 0.100(3) 0.0420(17) 0.0408(17) 0.0089(18) -0.001(2)
O24B 0.084(3) 0.114(4) 0.067(3) 0.014(3) 0.015(3) -0.047(3)
S4B 0.0679(10) 0.0952(11) 0.0704(9) 0.0377(8) 0.0176(8) -0.0178(9)
O11B 0.039(2) 0.061(2) 0.0368(19) 0.0110(17) -0.0053(16) -0.0028(18)
O12B 0.0350(19) 0.0433(18) 0.056(2) 0.0090(17) -0.0106(18) -0.0005(16)
O13B 0.062(2) 0.0455(18) 0.0321(17) 0.0120(15) -0.0049(17) -0.0074(18)
O14B 0.048(2) 0.059(2) 0.053(2) 0.0227(17) 0.0132(17) 0.0079(17)
C11B 0.023(2) 0.053(3) 0.057(3) 0.022(2) 0.001(2) 0.011(2)
C21B 0.018(2) 0.046(3) 0.065(3) 0.024(2) 0.006(2) -0.001(2)
C31B 0.028(2) 0.065(3) 0.052(3) 0.025(2) 0.016(2) 0.008(2)
C41B 0.030(2) 0.069(3) 0.062(3) 0.031(2) 0.014(2) 0.015(2)
C51B 0.020(2) 0.047(2) 0.049(3) 0.022(2) 0.001(2) 0.003(2)
C61B 0.019(2) 0.045(2) 0.045(3) 0.011(2) -0.003(2) 0.005(2)
C71B 0.037(3) 0.041(2) 0.044(3) 0.017(2) -0.001(2) 0.012(2)
C12B 0.032(2) 0.033(2) 0.027(2) 0.0085(18) 0.0005(19) 0.0022(19)
C22B 0.024(2) 0.042(2) 0.035(2) 0.0168(18) 0.0063(18) -0.0006(19)
C32B 0.027(2) 0.034(2) 0.037(2) 0.0157(17) 0.0077(18) 0.0047(18)
C42B 0.026(2) 0.039(2) 0.037(2) 0.0153(18) 0.0081(19) 0.0025(19)
C52B 0.021(2) 0.042(2) 0.036(2) 0.0160(18) 0.0021(18) 0.0008(19)
C62B 0.030(2) 0.043(2) 0.032(2) 0.0206(17) 0.0059(19) 0.001(2)
C72B 0.038(2) 0.039(2) 0.042(2) 0.0208(19) 0.011(2) 0.002(2)
C13B 0.038(3) 0.036(2) 0.043(2) 0.0173(19) 0.009(2) 0.007(2)
C23B 0.035(2) 0.029(2) 0.033(2) 0.0064(18) 0.0105(19) 0.0063(19)
C33B 0.028(2) 0.039(2) 0.034(2) 0.0110(19) 0.0054(19) 0.0087(19)
C43B 0.035(2) 0.032(2) 0.025(2) 0.0072(18) -0.0001(19) 0.002(2)
C53B 0.041(3) 0.042(2) 0.040(2) 0.0209(19) 0.010(2) 0.006(2)
C63B 0.036(3) 0.043(3) 0.040(3) 0.015(2) 0.003(2) -0.004(2)
C73B 0.066(4) 0.031(2) 0.036(3) 0.004(2) 0.010(2) -0.012(3)
C14B 0.051(3) 0.044(3) 0.034(3) 0.012(2) -0.001(2) -0.015(3)
C24B 0.041(3) 0.040(3) 0.037(3) 0.008(2) -0.001(2) -0.024(2)
C34B 0.046(3) 0.057(3) 0.050(3) 0.019(3) -0.020(3) -0.031(3)
C44B 0.025(3) 0.098(4) 0.066(3) 0.040(3) -0.001(3) -0.019(3)
C54B 0.039(3) 0.059(3) 0.061(3) 0.025(3) 0.007(3) -0.002(3)
C64B 0.022(2) 0.054(3) 0.057(3) 0.021(2) -0.003(2) -0.014(2)
C74B 0.027(3) 0.045(3) 0.068(4) 0.009(3) 0.006(3) -0.012(2)
OW1 0.067(3) 0.099(3) 0.046(2) 0.022(2) 0.008(2) 0.022(2)
OW3 0.069(3) 0.105(3) 0.081(3) 0.031(3) 0.020(3) 0.012(3)
OW5 0.066(3) 0.092(3) 0.106(4) 0.050(3) 0.002(3) -0.005(3)
S1A 0.0316(6) 0.0563(7) 0.0406(7) 0.0121(6) 0.0037(5) 0.0105(5)
O21A 0.0271(19) 0.086(3) 0.060(3) -0.001(2) -0.0073(19) 0.002(2)
O31A 0.058(2) 0.056(2) 0.053(2) 0.0066(18) 0.0082(19) 0.0256(18)
O41A 0.061(2) 0.069(2) 0.053(2) 0.0257(17) 0.0205(18) 0.0219(19)
S2A 0.0310(6) 0.0648(8) 0.0541(7) 0.0244(6) 0.0084(6) 0.0073(6)
O22A 0.073(3) 0.070(3) 0.047(2) 0.004(2) 0.018(2) 0.000(2)
O32A 0.049(2) 0.112(3) 0.068(3) 0.012(3) -0.003(2) 0.035(2)
O42A 0.055(3) 0.091(3) 0.101(3) 0.058(2) -0.011(2) -0.023(2)
O23A 0.187(7) 0.097(4) 0.056(3) 0.033(3) -0.013(4) -0.002(4)
S3A 0.0916(12) 0.0684(8) 0.0526(8) 0.0297(7) 0.0045(8) 0.0175(9)
O24A 0.083(3) 0.064(3) 0.100(3) 0.015(2) 0.030(3) -0.032(3)
S4A 0.0726(11) 0.0930(10) 0.0573(8) 0.0400(7) 0.0026(8) -0.0236(9)
O11A 0.049(2) 0.0519(18) 0.0441(18) 0.0174(15) 0.0121(16) 0.0113(17)
O12A 0.048(2) 0.058(2) 0.0449(19) 0.0185(16) 0.0081(17) 0.0129(17)
O13A 0.054(2) 0.063(2) 0.052(2) 0.0268(17) 0.0109(17) 0.0136(18)
O14A 0.088(3) 0.066(2) 0.061(2) 0.0381(16) 0.032(2) 0.019(2)
C11A 0.029(2) 0.042(2) 0.031(2) 0.0141(18) 0.0010(19) 0.006(2)
C21A 0.029(2) 0.059(3) 0.033(2) 0.016(2) 0.001(2) 0.011(2)
C31A 0.028(2) 0.048(2) 0.053(3) 0.027(2) 0.008(2) 0.012(2)
C41A 0.026(2) 0.041(2) 0.039(3) 0.005(2) 0.001(2) 0.011(2)
C51A 0.027(2) 0.047(2) 0.042(2) 0.020(2) 0.008(2) 0.006(2)
C61A 0.030(2) 0.041(2) 0.050(2) 0.0280(18) 0.0127(19) 0.0131(18)
C71A 0.027(2) 0.054(2) 0.039(2) 0.0302(18) 0.0049(18) 0.0126(19)
C12A 0.029(2) 0.058(3) 0.043(2) 0.0302(19) 0.0103(19) 0.009(2)
C22A 0.023(2) 0.062(2) 0.041(2) 0.0355(18) 0.0135(17) 0.0130(19)
C32A 0.027(2) 0.054(3) 0.046(2) 0.024(2) 0.014(2) 0.007(2)
C42A 0.032(2) 0.061(3) 0.033(2) 0.022(2) 0.007(2) 0.004(2)
C52A 0.032(2) 0.056(2) 0.048(2) 0.0326(19) 0.0186(19) 0.020(2)
C62A 0.043(2) 0.064(3) 0.045(2) 0.030(2) 0.025(2) 0.024(2)
C72A 0.045(2) 0.063(3) 0.056(3) 0.029(2) 0.027(2) 0.036(2)
C13A 0.068(3) 0.039(2) 0.033(2) 0.011(2) 0.011(2) 0.023(2)
C23A 0.055(3) 0.067(3) 0.050(2) 0.038(2) 0.026(2) 0.037(2)
C33A 0.059(3) 0.048(3) 0.063(3) 0.026(2) 0.012(3) 0.023(2)
C43A 0.087(4) 0.059(3) 0.059(3) 0.030(3) 0.019(3) 0.029(3)
C53A 0.066(3) 0.033(2) 0.064(3) 0.015(2) 0.021(3) 0.011(2)
C63A 0.060(3) 0.033(2) 0.039(3) 0.011(2) 0.009(2) 0.011(2)
C73A 0.055(3) 0.047(3) 0.072(4) 0.024(3) 0.002(3) 0.004(3)
C14A 0.046(3) 0.039(2) 0.049(3) 0.016(2) 0.002(3) -0.006(2)
C24A 0.055(3) 0.054(3) 0.053(3) 0.023(2) 0.008(3) -0.007(3)
C34A 0.079(4) 0.038(3) 0.050(3) 0.016(2) -0.005(3) -0.009(3)
C44A 0.063(4) 0.048(3) 0.033(3) -0.002(2) 0.001(3) -0.021(3)
C54A 0.043(3) 0.045(3) 0.044(3) 0.011(2) -0.002(3) -0.019(3)
C64A 0.054(3) 0.033(2) 0.036(3) 0.005(2) 0.000(2) -0.016(2)
C74A 0.032(3) 0.055(3) 0.044(3) 0.018(2) -0.002(2) -0.003(2)
NZ_1 0.064(3) 0.063(3) 0.054(3) 0.030(2) 0.004(2) 0.008(2)
CE_1 0.105(5) 0.088(6) 0.125(7) -0.012(5) 0.058(5) 0.026(5)
CD_1 0.082(5) 0.103(5) 0.097(5) 0.051(4) 0.026(4) 0.014(4)
CG_1 0.107(7) 0.105(6) 0.079(5) 0.028(5) 0.021(5) 0.015(5)
CB_1 0.081(5) 0.138(6) 0.122(6) 0.065(5) 0.033(5) 0.053(4)
CA_1 0.094(5) 0.099(4) 0.101(5) 0.058(4) 0.031(4) 0.039(4)
N_1 0.141(7) 0.186(6) 0.116(5) 0.084(5) 0.011(5) 0.075(6)
C_1 0.225(7) 0.095(3) 0.139(4) 0.098(3) 0.118(5) 0.104(4)
O_1 0.099(4) 0.133(4) 0.136(4) 0.079(3) 0.023(4) 0.045(3)
OB_1 0.119(4) 0.126(4) 0.223(7) 0.083(4) 0.090(4) 0.053(4)
NZ_3 0.032(3) 0.062(3) 0.029(3) 0.013(2) 0.003(2) 0.010(3)
CE_3 0.060(3) 0.084(4) 0.058(3) 0.028(3) 0.030(3) 0.001(3)
CD_3 0.051(3) 0.046(3) 0.046(3) 0.017(2) 0.016(2) 0.017(2)
CG_3 0.046(3) 0.071(4) 0.040(3) 0.013(3) 0.013(2) 0.005(3)
CB_3 0.042(3) 0.070(3) 0.038(3) 0.027(2) -0.005(2) 0.000(3)
CA_3 0.031(3) 0.058(3) 0.045(3) 0.019(2) 0.002(2) -0.012(2)
N_3 0.045(3) 0.077(3) 0.050(2) 0.025(2) 0.010(2) 0.008(2)
C_3 0.044(3) 0.074(3) 0.048(3) 0.031(2) 0.004(2) -0.005(3)
O_3 0.068(3) 0.061(2) 0.060(3) 0.014(2) -0.013(2) 0.004(2)
OB_3 0.097(4) 0.055(2) 0.087(3) 0.021(2) -0.028(3) 0.006(3)
NZ_4 0.077(4) 0.074(4) 0.066(4) 0.033(3) 0.029(3) 0.016(4)
CE_4 0.053(4) 0.207(5) 0.169(4) 0.164(3) 0.032(3) 0.020(4)
CD_4 0.056(3) 0.123(5) 0.035(3) 0.036(3) 0.014(2) 0.035(3)
CG_4 0.043(3) 0.061(3) 0.045(3) 0.023(2) 0.009(2) 0.001(3)
CB_4 0.042(3) 0.071(4) 0.057(3) 0.021(3) 0.010(3) 0.002(3)
CA_4 0.052(3) 0.067(3) 0.055(3) 0.027(3) 0.001(3) -0.001(3)
N_4 0.056(3) 0.081(3) 0.076(3) 0.038(3) 0.013(3) 0.028(2)
C_4 0.036(3) 0.061(4) 0.064(4) 0.007(3) 0.008(3) 0.001(3)
O_4 0.072(3) 0.093(3) 0.095(3) 0.036(3) 0.031(3) 0.032(2)
OB_4 0.077(3) 0.158(4) 0.084(3) 0.066(3) 0.039(2) 0.048(3)

loop_
_atom_type_symbol
_atom_type_description
_atom_type_scat_dispersion_real
_atom_type_scat_dispersion_imag
_atom_type_scat_source
C C .0033 .0016 'International Tables Vol C Tables 4.2.6.8 and 6.1.1.4'
H H .0000 .0000 'International Tables Vol C Tables 4.2.6.8 and 6.1.1.4'
O O .0106 .0060 'International Tables Vol C Tables 4.2.6.8 and 6.1.1.4'
S S .1246 .1234 'International Tables Vol C Tables 4.2.6.8 and 6.1.1.4'
N N .0061 .0033 'International Tables Vol C Tables 4.2.6.8 and 6.1.1.4'

loop_
_geom_angle_atom_site_label_1
_geom_angle_atom_site_label_2
_geom_angle_atom_site_label_3
_geom_angle
O21B S1B O41B 110.4(5)
O21B S1B O31B 110.1(5)
O41B S1B O31B 114.0(5)
O21B S1B C41B 106.6(3)
O41B S1B C41B 108.9(4)
O31B S1B C41B 106.5(3)
O22B S2B O42B 111.3(3)
O22B S2B O32B 114.6(3)
O42B S2B O32B 109.9(3)
O22B S2B C42B 107.4(2)
O42B S2B C42B 104.8(3)
O32B S2B C42B 108.3(2)
O33B S3B O23B 109.1(4)
O33B S3B O43B 110.4(3)
O23B S3B O43B 117.2(4)
O33B S3B C43B 105.4(3)
O23B S3B C43B 107.4(3)
O43B S3B C43B 106.6(2)
O24B S4B O3B4 138.5(5)
O24B S4B O34B 117.6(4)
O3B4 S4B O34B 48.1
O24B S4B O44B 111.1(5)
O3B4 S4B O44B 59.0
O34B S4B O44B 106.8
O24B S4B O4B4 91.5(4)
O3B4 S4B O4B4 92.0
O34B S4B O4B4 140.1
O44B S4B O4B4 33.7
O24B S4B C44B 108.3(3)
O3B4 S4B C44B 112.9(4)
O34B S4B C44B 103.3(4)
O44B S4B C44B 109.3(4)
O4B4 S4B C44B 91.4(4)
O3B4 O34B S4B 65.9
O4B4 O44B O3B4 132.3
O4B4 O44B S4B 73.5
O3B4 O44B S4B 60.4
O34B O3B4 O44B 126.2
O34B O3B4 S4B 66.0
O44B O3B4 S4B 60.6
O44B O4B4 S4B 72.9
O11B C11B C21B 116.4(4)
O11B C11B C61B 123.1(4)
C21B C11B C61B 120.5(4)
C31B C21B C11B 120.1(4)
C31B C21B C74B 120.1(4)
C11B C21B C74B 119.6(4)
C21B C31B C41B 119.3(5)
C51B C41B C31B 120.1(4)
C51B C41B S1B 120.6(3)
C31B C41B S1B 119.1(4)
C61B C51B C41B 121.1(4)
C51B C61B C11B 118.6(4)
C51B C61B C71B 117.5(4)
C11B C61B C71B 123.8(4)
C61B C71B C22B 112.3(4)
O12B C12B C22B 115.2(4)
O12B C12B C62B 121.6(4)
C22B C12B C62B 123.2(3)
C12B C22B C32B 117.1(4)
C12B C22B C71B 122.9(3)
C32B C22B C71B 120.0(4)
C42B C32B C22B 120.7(4)
C52B C42B C32B 120.5(3)
C52B C42B S2B 120.6(3)
C32B C42B S2B 118.9(3)
C42B C52B C62B 120.7(4)
C52B C62B C12B 117.7(4)
C52B C62B C72B 120.4(4)
C12B C62B C72B 121.9(3)
C62B C72B C23B 111.7(4)
O13B C13B C63B 121.7(4)
O13B C13B C23B 115.8(4)
C63B C13B C23B 122.5(4)
C33B C23B C13B 118.3(4)
C33B C23B C72B 118.9(3)
C13B C23B C72B 122.8(4)
C23B C33B C43B 120.7(4)
C53B C43B C33B 119.3(4)
C53B C43B S3B 120.8(4)
C33B C43B S3B 119.7(3)
C63B C53B C43B 121.6(4)
C53B C63B C13B 117.4(4)
C53B C63B C73B 119.8(4)
C13B C63B C73B 122.7(4)
C24B C73B C63B 112.7(4)
O14B C14B C24B 116.1(4)
O14B C14B C64B 122.6(5)
C24B C14B C64B 121.3(5)
C14B C24B C34B 117.9(5)
C14B C24B C73B 120.4(4)
C34B C24B C73B 121.8(5)
C44B C34B C24B 120.6(5)
C54B C44B C34B 121.5(6)
C54B C44B S4B 119.3(4)
C34B C44B S4B 119.1(4)
C44B C54B C64B 118.4(5)
C54B C64B C14B 120.2(5)
C54B C64B C74B 119.5(4)
C14B C64B C74B 120.2(5)
C21B C74B C64B 114.3(4)
O41A S1A O21A 112.6(3)
O41A S1A O31A 112.0(3)
O21A S1A O31A 112.3(3)
O41A S1A C41A 106.0(2)
O21A S1A C41A 107.0(3)
O31A S1A C41A 106.4(3)
O22A S2A O42A 113.1(3)
O22A S2A O32A 108.8(3)
O42A S2A O32A 114.8(4)
O22A S2A C42A 105.5(3)
O42A S2A C42A 106.7(3)
O32A S2A C42A 107.3(3)
O23A S3A O33A 118.3(6)
O23A S3A O4A3 143.5(6)
O33A S3A O4A3 62.5
O23A S3A O3A3 88.0(6)
O33A S3A O3A3 36.7
O4A3 S3A O3A3 99.2
O23A S3A O43A 107.1(6)
O33A S3A O43A 104.3
O4A3 S3A O43A 45.9
O3A3 S3A O43A 136.8
O23A S3A C43A 109.5(3)
O33A S3A C43A 111.9(5)
O4A3 S3A C43A 102.3(5)
O3A3 S3A C43A 107.8(5)
O43A S3A C43A 104.7(5)
O33A O3A3 S3A 71.2
O43A O4A3 S3A 67.3
O43A O4A3 O33A 120.0
S3A O4A3 O33A 58.6
O3A3 O33A S3A 72.1
O3A3 O33A O4A3 130.8
S3A O33A O4A3 58.8
O4A3 O43A S3A 66.8
O24A S4A O34A 124.2(4)
O24A S4A O4A4 132.7(4)
O34A S4A O4A4 65.9
O24A S4A O3A4 92.6(4)
O34A S4A O3A4 38.5
O4A4 S4A O3A4 103.3
O24A S4A O44A 101.8(4)
O34A S4A O44A 108.2
O4A4 S4A O44A 42.9
O3A4 S4A O44A 142.6
O24A S4A C44A 106.3(3)
O34A S4A C44A 109.6(4)
O4A4 S4A C44A 112.4(4)
O3A4 S4A C44A 103.8(4)
O44A S4A C44A 104.9(4)
O34A O3A4 S4A 69.8
O44A O4A4 S4A 69.1
O44A O4A4 O34A 125.0
S4A O4A4 O34A 56.8
O3A4 O34A S4A 71.8
O3A4 O34A O4A4 127.4
S4A O34A O4A4 57.3
O4A4 O44A S4A 67.9
O11A C11A C21A 115.2(3)
O11A C11A C61A 122.9(4)
C21A C11A C61A 121.8(4)
C31A C21A C11A 119.0(4)
C31A C21A C74A 118.6(4)
C11A C21A C74A 122.4(4)
C21A C31A C41A 121.1(5)
C31A C41A C51A 118.7(4)
C31A C41A S1A 121.5(4)
C51A C41A S1A 119.8(3)
C61A C51A C41A 122.0(4)
C51A C61A C11A 117.4(4)
C51A C61A C71A 118.6(3)
C11A C61A C71A 124.0(4)
C61A C71A C22A 110.8(4)
O12A C12A C22A 116.5(4)
O12A C12A C62A 122.5(4)
C22A C12A C62A 121.0(3)
C12A C22A C32A 120.0(4)
C12A C22A C71A 120.4(3)
C32A C22A C71A 119.5(4)
C42A C32A C22A 118.0(4)
C32A C42A C52A 122.5(4)
C32A C42A S2A 117.4(3)
C52A C42A S2A 120.1(3)
C62A C52A C42A 119.7(4)
C52A C62A C12A 118.8(4)
C52A C62A C72A 119.1(4)
C12A C62A C72A 122.0(3)
C62A C72A C23A 111.9(4)
O13A C13A C63A 122.5(4)
O13A C13A C23A 115.6(4)
C63A C13A C23A 121.9(4)
C33A C23A C13A 119.2(4)
C33A C23A C72A 118.6(4)
C13A C23A C72A 122.0(4)
C23A C33A C43A 119.2(4)
C53A C43A C33A 121.6(5)
C53A C43A S3A 118.9(4)
C33A C43A S3A 119.5(4)
C43A C53A C63A 119.5(5)
C13A C63A C53A 118.7(4)
C13A C63A C73A 122.7(4)
C53A C63A C73A 118.6(5)
C24A C73A C63A 109.5(4)
O14A C14A C64A 122.9(5)
O14A C14A C24A 115.3(4)
C64A C14A C24A 121.8(5)
C34A C24A C14A 118.7(5)
C34A C24A C73A 120.9(5)
C14A C24A C73A 120.3(5)
C24A C34A C44A 120.2(5)
C54A C44A C34A 120.0(5)
C54A C44A S4A 122.0(4)
C34A C44A S4A 118.0(4)
C64A C54A C44A 120.4(5)
C14A C64A C54A 118.7(5)
C14A C64A C74A 121.9(5)
C54A C64A C74A 119.4(4)
C21A C74A C64A 110.8(4)
NZ_1 CE_1 CD_1 109.7(5)
CG_1 CD_1 CE_1 110.7(5)
CD_1 CG_1 CB_1 111.3(5)
CG_1 CB_1 CA_1 112.9(5)
N_1 CA_1 C_1 116.4(6)
N_1 CA_1 CB_1 111.3(6)
C_1 CA_1 CB_1 108.4(5)
O_1 C_1 OB_1 125.5(7)
O_1 C_1 CA_1 117.0(6)
OB_1 C_1 CA_1 117.0(6)
NZ_2 CE_2 CD_2 115.0(8)
CG_2 CD_2 CE_2 120.0(7)
CD_2 CG_2 CB_2 113.9(7)
CG_2 CB_2 CA_2 102.0(6)
N_2 CA_2 CB_2 119.9(10)
N_2 CA_2 C_2 89.8(6)
CB_2 CA_2 C_2 117.6(7)
O_2 C_2 OB_2 117.8(11)
O_2 C_2 CA_2 109.7(10)
OB_2 C_2 CA_2 123.1(9)
NZ2_3 NZ_3 CE_3 61.9(7)
NZ_3 CE_3 NZ2_3 56.7(12)
NZ_3 CE_3 CD_3 113.8(5)
NZ2_3 CE_3 CD_3 126.0(10)
CE_3 CD_3 CG_3 115.8(4)
CB_3 CG_3 CD_3 111.4(4)
CA_3 CB_3 CG_3 114.3(3)
N_3 CA_3 CB_3 112.4(5)
N_3 CA_3 C_3 107.9(3)
CB_3 CA_3 C_3 109.8(4)
O_3 C_3 OB_3 124.5(5)
O_3 C_3 CA_3 123.0(5)
OB_3 C_3 CA_3 112.4(4)
NZ_3 NZ2_3 CE_3 61.3(7)
NZ_4 CE_4 NZ2_4 85.1(11)
NZ_4 CE_4 CD_4 111.6(5)
NZ2_4 CE_4 CD_4 132.5(11)
CG_4 CD_4 CE_4 113.4(4)
CB_4 CG_4 CD_4 109.7(4)
CG_4 CB_4 CA_4 115.7(4)
N_4 CA_4 C_4 110.5(4)
N_4 CA_4 CB_4 112.3(4)
C_4 CA_4 CB_4 113.4(5)
O_4 C_4 OB_4 125.0(6)
O_4 C_4 CA_4 121.9(5)
OB_4 C_4 CA_4 113.1(5)

loop_
_geom_bond_atom_site_label_1
_geom_bond_atom_site_label_2
_geom_bond_distance
S1B O21B 1.430(7)
S1B O41B 1.435(8)
S1B O31B 1.454(6)
S1B C41B 1.779(5)
S2B O22B 1.419(4)
S2B O42B 1.450(5)
S2B O32B 1.453(5)
S2B C42B 1.759(4)
S3B O33B 1.412(5)
S3B O23B 1.415(6)
S3B O43B 1.450(5)
S3B C43B 1.761(4)
O24B S4B 1.426(3)
S4B O3B4 1.4351
S4B O34B 1.4363
S4B O44B 1.4370
S4B O4B4 1.4414
S4B C44B 1.782(7)
O34B O3B4 1.1706
O44B O4B4 0.8338
O44B O3B4 1.4139
O11B C11B 1.347(6)
O12B C12B 1.368(5)
O13B C13B 1.381(6)
O14B C14B 1.356(7)
C11B C21B 1.392(6)
C11B C61B 1.397(5)
C21B C31B 1.383(5)
C21B C74B 1.521(5)
C31B C41B 1.387(6)
C41B C51B 1.383(6)
C51B C61B 1.378(5)
C61B C71B 1.509(6)
C71B C22B 1.518(5)
C12B C22B 1.390(5)
C12B C62B 1.390(5)
C22B C32B 1.391(5)
C32B C42B 1.387(5)
C42B C52B 1.377(5)
C52B C62B 1.386(5)
C62B C72B 1.518(5)
C72B C23B 1.530(6)
C13B C63B 1.387(6)
C13B C23B 1.391(5)
C23B C33B 1.382(5)
C33B C43B 1.388(6)
C43B C53B 1.388(5)
C53B C63B 1.384(5)
C63B C73B 1.537(5)
C73B C24B 1.519(6)
C14B C24B 1.382(6)
C14B C64B 1.393(6)
C24B C34B 1.393(6)
C34B C44B 1.379(6)
C44B C54B 1.375(7)
C54B C64B 1.386(6)
C64B C74B 1.526(6)
S1A O41A 1.445(5)
S1A O21A 1.456(4)
S1A O31A 1.457(5)
S1A C41A 1.740(4)
S2A O22A 1.419(5)
S2A O42A 1.421(5)
S2A O32A 1.458(5)
S2A C42A 1.768(4)
O23A S3A 1.433(5)
S3A O33A 1.4358
S3A O4A3 1.4389
S3A O3A3 1.4426
S3A O43A 1.4442
S3A C43A 1.760(6)
O3A3 O33A 0.9060
O4A3 O43A 1.1252
O4A3 O33A 1.4920
O24A S4A 1.407(4)
S4A O34A 1.4294
S4A O4A4 1.4372
S4A O3A4 1.4469
S4A O44A 1.4488
S4A C44A 1.738(6)
O3A4 O34A 0.9473
O4A4 O44A 1.0561
O4A4 O34A 1.5587
O11A C11A 1.371(5)
O12A C12A 1.347(5)
O13A C13A 1.369(6)
O14A C14A 1.372(8)
C11A C21A 1.388(6)
C11A C61A 1.394(5)
C21A C31A 1.381(5)
C21A C74A 1.520(5)
C31A C41A 1.385(5)
C41A C51A 1.391(6)
C51A C61A 1.391(5)
C61A C71A 1.523(6)
C71A C22A 1.542(5)
C12A C22A 1.389(5)
C12A C62A 1.401(6)
C22A C32A 1.397(5)
C32A C42A 1.382(6)
C42A C52A 1.382(6)
C52A C62A 1.381(5)
C62A C72A 1.511(5)
C72A C23A 1.516(6)
C13A C63A 1.379(6)
C13A C23A 1.391(5)
C23A C33A 1.381(5)
C33A C43A 1.386(7)
C43A C53A 1.382(6)
C53A C63A 1.392(6)
C63A C73A 1.533(5)
C73A C24A 1.521(6)
C14A C64A 1.387(6)
C14A C24A 1.397(6)
C24A C34A 1.386(7)
C34A C44A 1.397(6)
C44A C54A 1.393(7)
C54A C64A 1.388(6)
C64A C74A 1.522(6)
NZ_1 CE_1 1.494(7)
CE_1 CD_1 1.521(8)
CD_1 CG_1 1.513(7)
CG_1 CB_1 1.523(8)
CB_1 CA_1 1.535(6)
CA_1 N_1 1.490(7)
CA_1 C_1 1.517(7)
C_1 O_1 1.222(7)
C_1 OB_1 1.287(8)
NZ_2 CE_2 1.486(8)
CE_2 CD_2 1.525(9)
CD_2 CG_2 1.515(7)
CG_2 CB_2 1.515(9)
CB_2 CA_2 1.518(7)
CA_2 N_2 1.492(8)
CA_2 C_2 1.526(8)
C_2 O_2 1.232(8)
C_2 OB_2 1.291(9)
NZ_3 NZ2_3 1.41(3)
NZ_3 CE_3 1.475(6)
CE_3 NZ2_3 1.483(8)
CE_3 CD_3 1.503(6)
CD_3 CG_3 1.522(6)
CG_3 CB_3 1.521(6)
CB_3 CA_3 1.514(6)
CA_3 N_3 1.476(6)
CA_3 C_3 1.514(6)
C_3 O_3 1.212(5)
C_3 OB_3 1.292(6)
NZ_4 CE_4 1.479(7)
CE_4 NZ2_4 1.480(9)
CE_4 CD_4 1.525(6)
CD_4 CG_4 1.523(7)
CG_4 CB_4 1.511(6)
CB_4 CA_4 1.527(7)
CA_4 N_4 1.494(6)
CA_4 C_4 1.510(6)
C_4 O_4 1.218(6)
C_4 OB_4 1.278(6)

loop_
_geom_torsion_atom_site_label_1
_geom_torsion_atom_site_label_2
_geom_torsion_atom_site_label_3
_geom_torsion_atom_site_label_4
_geom_torsion
N_1 CA_1 C_1 OB_1 -9.9(8)
N_2 CA_2 C_2 OB_2 -36.1(10)
N_3 CA_3 C_3 OB_3 165.7(5)
N_4 CA_4 C_4 OB_4 26.2(6)
N_1 CA_1 C_1 O_1 162.4(6)
N_2 CA_2 C_2 O_2 178.5(11)
N_3 CA_3 C_3 O_3 -16.7(8)
N_4 CA_4 C_4 O_4 -152.9(5)
N_1 CA_1 CB_1 CG_1 -67.5(9)
N_2 CA_2 CB_2 CG_2 -66.1(14)
N_3 CA_3 CB_3 CG_3 65.7(6)
N_4 CA_4 CB_4 CG_4 54.2(7)
CA_1 CB_1 CG_1 CD_1 -157.5(7)
CA_2 CB_2 CG_2 CD_2 -171.0(12)
CA_3 CB_3 CG_3 CD_3 -174.2(5)
CA_4 CB_4 CG_4 CD_4 176.8(5)
CB_1 CG_1 CD_1 CE_1 171.9(7)
CB_2 CG_2 CD_2 CE_2 168.1(14)
CB_3 CG_3 CD_3 CE_3 -176.3(5)
CB_4 CG_4 CD_4 CE_4 -179.8(5)
CG_1 CD_1 CE_1 NZ_1 -172.0(6)
CG_2 CD_2 CE_2 NZ_2 154.8(13)
CG_3 CD_3 CE_3 NZ_3 -46.2(7)
CG_4 CD_4 CE_4 NZ_4 -63.5(7)
CG_3 CD_3 CE_3 NZ2_3 18.9(15)
CG_4 CD_4 CE_4 NZ2_4 40.3(15)
